data_7212465
loop_
_publ_author_name
'Lemmerer, Andreas'
'Bernstein, Joel'
'Kahlenberg, Volker'

_publ_section_title
;
 One-pot covalent and supramolecular synthesis of pharmaceutical
 co-crystals using the API isoniazid: a potential supramolecular reagent
;
_journal_issue 10
_journal_name_full CrystEngComm
_journal_page_first 2856
_journal_paper_doi 10.1039/c000473a
_journal_volume 12
_journal_year 2010
_chemical_formula_moiety 'C6 H7 N3 O, C7 H6 O4'
_chemical_formula_sum 'C13 H13 N3 O5'
_chemical_formula_weight 291.26
_chemical_name_common '(2,4-dihydroxybenzoic acid).(isonicotinic acid hydrazide)'
_chemical_name_systematic
;
(2,4-dihydroxybenzoic acid).(isonicotinic acid hydrazide)
;
_space_group_IT_number 14
_symmetry_cell_setting monoclinic
_symmetry_space_group_name_Hall '-P 2yn'
_symmetry_space_group_name_H-M 'P 1 21/n 1'
_atom_sites_solution_hydrogens geom
_atom_sites_solution_primary direct
_atom_sites_solution_secondary difmap
_audit_conform_dict_location ftp://ftp.iucr.org/pub/cif_core.dic
_audit_conform_dict_name cif_core.dic
_audit_conform_dict_version 2.3
_audit_creation_date 2009-04-03T23:37:16-00:00
_audit_creation_method 'WinGX routine CIF_UPDATE'
_cell_angle_alpha 90
_cell_angle_beta 94.923(4)
_cell_angle_gamma 90
_cell_formula_units_Z 4
_cell_length_a 8.1931(4)
_cell_length_b 5.0698(2)
_cell_length_c 30.2815(13)
_cell_measurement_reflns_used 3900
_cell_measurement_temperature 173(2)
_cell_measurement_theta_max 28.3803
_cell_measurement_theta_min 3.0677
_cell_volume 1253.17(10)
_computing_cell_refinement
;
CrysAlisPro, Oxford Diffraction Ltd.,
Version 1.171.33.32 (release 27-01-2009 CrysAlis171 .NET)
(compiled Jan 27 2009,14:17:37)
;
_computing_data_collection
;
CrysAlisPro, Oxford Diffraction Ltd.,
Version 1.171.33.32 (release 27-01-2009 CrysAlis171 .NET)
(compiled Jan 27 2009,14:17:37)
;
_computing_data_reduction
;
CrysAlisPro, Oxford Diffraction Ltd.,
Version 1.171.33.32 (release 27-01-2009 CrysAlis171 .NET)
(compiled Jan 27 2009,14:17:37)
;
_computing_molecular_graphics
;
Ortep-3 for Windows (Farrugia, 1997) and DIAMOND (Brandenburg, 1999)
;
_computing_publication_material
;
WinGX publication routines (Farrugia, 1999) and PLATON (Spek, 2003)
;
_computing_structure_refinement 'SHELXL-97 (Sheldrick, 2008)'
_computing_structure_solution 'SHELXS-97 (Sheldrick, 2008)'
_diffrn_ambient_temperature 173(2)
_diffrn_detector_area_resol_mean 10.3822
_diffrn_measured_fraction_theta_full 0.997
_diffrn_measured_fraction_theta_max 0.997
_diffrn_measurement_device_type 'Goniometer Xcalibur, detector: Ruby (Gemini ult'
_diffrn_measurement_method '\w scans'
_diffrn_radiation_monochromator graphite
_diffrn_radiation_type MoK\a
_diffrn_radiation_wavelength 0.71073
_diffrn_reflns_av_R_equivalents 0.0332
_diffrn_reflns_av_unetI/netI 0.0316
_diffrn_reflns_limit_h_max 9
_diffrn_reflns_limit_h_min -8
_diffrn_reflns_limit_k_max 6
_diffrn_reflns_limit_k_min -5
_diffrn_reflns_limit_l_max 36
_diffrn_reflns_limit_l_min -36
_diffrn_reflns_number 7598
_diffrn_reflns_theta_full 25.5
_diffrn_reflns_theta_max 25.5
_diffrn_reflns_theta_min 3.08
_diffrn_standards_number 0
_exptl_absorpt_coefficient_mu 0.121
_exptl_absorpt_correction_T_max 0.98
_exptl_absorpt_correction_T_min 0.91
_exptl_absorpt_correction_type multi-scan
_exptl_absorpt_process_details
;
CrysAlis RED, Oxford Diffraction Ltd.,
Version 1.171.33.32 (release 27-01-2009 CrysAlis171 .NET)
(compiled Jan 27 2009,14:17:37)
Empirical absorption correction using spherical harmonics,
implemented in SCALE3 ABSPACK scaling algorithm.
;
_exptl_crystal_colour colourless
_exptl_crystal_density_diffrn 1.544
_exptl_crystal_density_method 'not measured'
_exptl_crystal_description needle
_exptl_crystal_F_000 608
_exptl_crystal_size_max 0.44
_exptl_crystal_size_mid 0.16
_exptl_crystal_size_min 0.08
_refine_diff_density_max 0.168
_refine_diff_density_min -0.262
_refine_diff_density_rms 0.055
_refine_ls_extinction_method none
_refine_ls_goodness_of_fit_ref 1.051
_refine_ls_hydrogen_treatment mixed
_refine_ls_matrix_type full
_refine_ls_number_parameters 208
_refine_ls_number_reflns 2321
_refine_ls_number_restraints 0
_refine_ls_restrained_S_all 1.051
_refine_ls_R_factor_all 0.047
_refine_ls_R_factor_gt 0.0348
_refine_ls_shift/su_max 0
_refine_ls_shift/su_mean 0
_refine_ls_structure_factor_coef Fsqd
_refine_ls_weighting_details 'calc w=1/[\s^2^(Fo^2^)+(0.0489P)^2^+0.1009P] where P=(Fo^2^+2Fc^2^)/3'
_refine_ls_weighting_scheme calc
_refine_ls_wR_factor_gt 0.0828
_refine_ls_wR_factor_ref 0.0863
_reflns_number_gt 1894
_reflns_number_total 2321
_reflns_threshold_expression >2sigma(I)
_cod_data_source_file c000473a.txt
_cod_data_source_block 7
_cod_depositor_comments
;
The following automatic conversions were performed:

'_symmetry_cell_setting' value 'Monoclinic' changed to 'monoclinic'
according to /home/saulius/struct/CIF-dictionaries/cif_core.dic
dictionary named 'cif_core.dic' version 2.4.2 from 2011-04-26.

Automatic conversion script
Id: cif_fix_values 1891 2012-01-12 08:04:46Z andrius 
;
_cod_original_sg_symbol_H-M P2(1)/n
_cod_database_code 7212465

loop_
_symmetry_equiv_pos_as_xyz
'x, y, z'
'-x+1/2, y+1/2, -z+1/2'
'-x, -y, -z'
'x-1/2, -y-1/2, z-1/2'

loop_
_atom_site_label
_atom_site_type_symbol
_atom_site_fract_x
_atom_site_fract_y
_atom_site_fract_z
_atom_site_U_iso_or_equiv
_atom_site_adp_type
_atom_site_occupancy
_atom_site_symmetry_multiplicity
_atom_site_calc_flag
_atom_site_refinement_flags
C1 C 0.61085(16) 0.8520(3) 0.12798(4) 0.0142(3) Uani 1 1 d .
C2 C 0.69204(17) 0.6418(3) 0.14936(4) 0.0182(3) Uani 1 1 d .
H2A H 0.7568 0.5253 0.1336 0.022 Uiso 1 1 calc R
C3 C 0.67720(18) 0.6047(3) 0.19404(5) 0.0206(3) Uani 1 1 d .
H3 H 0.7333 0.4604 0.2085 0.025 Uiso 1 1 calc R
C5 C 0.51103(18) 0.9668(3) 0.19727(5) 0.0204(3) Uani 1 1 d .
H5A H 0.448 1.0812 0.2139 0.024 Uiso 1 1 calc R
C6 C 0.51974(17) 1.0183(3) 0.15279(4) 0.0173(3) Uani 1 1 d .
H6 H 0.4641 1.1659 0.1393 0.021 Uiso 1 1 calc R
C7 C 0.61748(17) 0.9106(3) 0.07961(4) 0.0154(3) Uani 1 1 d .
N1 N 0.63993(15) 0.7037(3) 0.05357(4) 0.0181(3) Uani 1 1 d .
H1 H 0.644(2) 0.545(4) 0.0626(5) 0.027 Uiso 1 1 d .
N2 N 0.58768(14) 0.7621(2) 0.21801(4) 0.0200(3) Uani 1 1 d .
N3 N 0.66315(18) 0.7342(3) 0.00791(4) 0.0217(3) Uani 1 1 d .
H3A H 0.721(2) 0.878(4) 0.0060(5) 0.033 Uiso 1 1 d .
H3B H 0.561(2) 0.767(3) -0.0081(6) 0.033 Uiso 1 1 d .
O1 O 0.60267(13) 1.13808(18) 0.06497(3) 0.0215(3) Uani 1 1 d .
C8 C 0.40787(17) 0.3721(3) 0.35203(4) 0.0163(3) Uani 1 1 d .
C9 C 0.47583(17) 0.5273(3) 0.38728(4) 0.0189(3) Uani 1 1 d .
H9 H 0.5429 0.6732 0.381 0.023 Uiso 1 1 calc R
C10 C 0.44866(18) 0.4754(3) 0.43060(5) 0.0212(3) Uani 1 1 d .
H10 H 0.4961 0.5835 0.4539 0.025 Uiso 1 1 calc R
C11 C 0.34991(17) 0.2607(3) 0.43972(4) 0.0184(3) Uani 1 1 d .
C12 C 0.28127(17) 0.1015(3) 0.40588(4) 0.0179(3) Uani 1 1 d .
H12 H 0.2149 -0.0446 0.4125 0.021 Uiso 1 1 calc R
C13 C 0.30977(17) 0.1562(3) 0.36209(5) 0.0164(3) Uani 1 1 d .
C14 C 0.43408(17) 0.4353(3) 0.30589(5) 0.0183(3) Uani 1 1 d .
O2 O 0.53575(13) 0.6321(2) 0.30074(3) 0.0248(3) Uani 1 1 d .
H2 H 0.545(2) 0.674(4) 0.2710(6) 0.037 Uiso 1 1 d .
O3 O 0.36556(13) 0.3134(2) 0.27423(3) 0.0257(3) Uani 1 1 d .
O4 O 0.32273(14) 0.2217(2) 0.48307(3) 0.0270(3) Uani 1 1 d .
H4 H 0.276(2) 0.081(4) 0.4857(6) 0.04 Uiso 1 1 d .
O5 O 0.23779(12) -0.0044(2) 0.33045(3) 0.0224(3) Uani 1 1 d .
H5 H 0.265(2) 0.056(3) 0.3046(6) 0.034 Uiso 1 1 d .

loop_
_atom_site_aniso_label
_atom_site_aniso_U_11
_atom_site_aniso_U_22
_atom_site_aniso_U_33
_atom_site_aniso_U_23
_atom_site_aniso_U_13
_atom_site_aniso_U_12
C1 0.0147(7) 0.0133(7) 0.0146(7) -0.0008(6) 0.0016(5) -0.0038(5)
C2 0.0191(8) 0.0172(8) 0.0182(7) -0.0017(6) 0.0016(6) 0.0018(6)
C3 0.0240(8) 0.0188(8) 0.0182(7) 0.0030(6) -0.0016(6) 0.0010(6)
C5 0.0220(8) 0.0204(8) 0.0195(7) -0.0036(6) 0.0060(6) -0.0013(6)
C6 0.0197(8) 0.0133(7) 0.0190(7) 0.0002(6) 0.0022(6) 0.0009(6)
C7 0.0152(7) 0.0147(7) 0.0162(7) 0.0000(6) 0.0014(5) -0.0006(6)
N1 0.0308(7) 0.0119(6) 0.0120(6) 0.0010(5) 0.0044(5) 0.0008(5)
N2 0.0221(7) 0.0230(7) 0.0150(6) -0.0011(5) 0.0015(5) -0.0051(5)
N3 0.0348(8) 0.0189(7) 0.0118(6) 0.0005(5) 0.0036(5) 0.0021(6)
O1 0.0358(7) 0.0129(5) 0.0160(5) 0.0018(4) 0.0037(4) 0.0028(4)
C8 0.0157(7) 0.0163(7) 0.0173(7) 0.0015(6) 0.0028(6) 0.0027(6)
C9 0.0183(8) 0.0179(8) 0.0208(7) 0.0023(6) 0.0031(6) -0.0023(6)
C10 0.0242(8) 0.0219(8) 0.0171(7) -0.0016(6) 0.0001(6) -0.0025(6)
C11 0.0222(8) 0.0189(8) 0.0143(7) 0.0022(6) 0.0030(6) 0.0030(6)
C12 0.0192(8) 0.0145(7) 0.0202(7) 0.0026(6) 0.0034(6) -0.0010(6)
C13 0.0161(7) 0.0158(7) 0.0173(7) -0.0004(6) 0.0005(5) 0.0039(6)
C14 0.0181(8) 0.0174(8) 0.0198(7) -0.0003(6) 0.0045(6) 0.0020(6)
O2 0.0296(6) 0.0308(6) 0.0147(5) 0.0042(5) 0.0055(4) -0.0104(5)
O3 0.0338(6) 0.0271(6) 0.0166(5) -0.0029(5) 0.0052(4) -0.0051(5)
O4 0.0440(7) 0.0236(6) 0.0141(5) 0.0009(5) 0.0065(5) -0.0114(5)
O5 0.0309(6) 0.0211(6) 0.0153(5) -0.0015(4) 0.0028(4) -0.0060(5)

loop_
_atom_type_symbol
_atom_type_description
_atom_type_scat_dispersion_real
_atom_type_scat_dispersion_imag
_atom_type_scat_source
C C 0.0033 0.0016 'International Tables Vol C Tables 4.2.6.8 and 6.1.1.4'
H H 0 0 'International Tables Vol C Tables 4.2.6.8 and 6.1.1.4'
N N 0.0061 0.0033 'International Tables Vol C Tables 4.2.6.8 and 6.1.1.4'
O O 0.0106 0.006 'International Tables Vol C Tables 4.2.6.8 and 6.1.1.4'

loop_
_geom_angle_atom_site_label_1
_geom_angle_atom_site_label_2
_geom_angle_atom_site_label_3
_geom_angle
C2 C1 C6 118.21(12)
C2 C1 C7 123.49(12)
C6 C1 C7 118.30(12)
C3 C2 C1 118.86(13)
C3 C2 H2A 120.6
C1 C2 H2A 120.6
N2 C3 C2 123.23(13)
N2 C3 H3 118.4
C2 C3 H3 118.4
N2 C5 C6 122.85(13)
N2 C5 H5A 118.6
C6 C5 H5A 118.6
C5 C6 C1 119.22(13)
C5 C6 H6 120.4
C1 C6 H6 120.4
O1 C7 N1 122.35(12)
O1 C7 C1 121.56(12)
N1 C7 C1 116.09(12)
C7 N1 N3 121.77(12)
C7 N1 H1 123.9(11)
N3 N1 H1 114.3(11)
C3 N2 C5 117.62(12)
N1 N3 H3A 105.8(11)
N1 N3 H3B 109.3(10)
H3A N3 H3B 106.4(15)
C9 C8 C13 117.95(12)
C9 C8 C14 121.42(12)
C13 C8 C14 120.61(12)
C10 C9 C8 122.19(13)
C10 C9 H9 118.9
C8 C9 H9 118.9
C9 C10 C11 118.78(13)
C9 C10 H10 120.6
C11 C10 H10 120.6
O4 C11 C12 122.53(13)
O4 C11 C10 116.61(12)
C12 C11 C10 120.84(13)
C11 C12 C13 119.83(13)
C11 C12 H12 120.1
C13 C12 H12 120.1
O5 C13 C12 117.10(12)
O5 C13 C8 122.49(12)
C12 C13 C8 120.41(13)
O3 C14 O2 122.50(12)
O3 C14 C8 122.42(13)
O2 C14 C8 115.08(12)
C14 O2 H2 113.1(11)
C11 O4 H4 109.7(13)
C13 O5 H5 106.9(11)

loop_
_geom_bond_atom_site_label_1
_geom_bond_atom_site_label_2
_geom_bond_distance
C1 C2 1.387(2)
C1 C6 1.3889(19)
C1 C7 1.5003(18)
C2 C3 1.3816(19)
C2 H2A 0.95
C3 N2 1.3391(19)
C3 H3 0.95
C5 N2 1.3407(19)
C5 C6 1.3798(19)
C5 H5A 0.95
C6 H6 0.95
C7 O1 1.2379(16)
C7 N1 1.3344(18)
N1 N3 1.4200(16)
N1 H1 0.848(17)
N3 H3A 0.877(19)
N3 H3B 0.946(18)
C8 C9 1.402(2)
C8 C13 1.407(2)
C8 C14 1.4672(19)
C9 C10 1.3744(19)
C9 H9 0.95
C10 C11 1.398(2)
C10 H10 0.95
C11 O4 1.3647(17)
C11 C12 1.385(2)
C12 C13 1.3938(19)
C12 H12 0.95
C13 O5 1.3530(17)
C14 O3 1.2345(17)
C14 O2 1.3173(17)
O2 H2 0.935(19)
O4 H4 0.82(2)
O5 H5 0.886(18)

loop_
_geom_hbond_atom_site_label_D
_geom_hbond_atom_site_label_H
_geom_hbond_atom_site_label_A
_geom_hbond_distance_DH
_geom_hbond_distance_HA
_geom_hbond_distance_DA
_geom_hbond_angle_DHA
_geom_hbond_site_symmetry_A
O2 H2 N2 0.94(2) 1.73(2) 2.660(2) 173(2) .
O4 H4 N3 0.82(2) 1.99(2) 2.790(2) 166(2) 4_566
O5 H5 O3 0.89(2) 1.83(2) 2.626(2) 148(2) .
N1 H1 O1 0.85(2) 2.09(2) 2.907(2) 161(2) 1_545
N3 H3A O4 0.88(2) 2.32(2) 3.171(2) 163(2) 4_675
N3 H3B O1 0.95(2) 2.14(2) 3.035(2) 156(1) 3_675

loop_
_geom_torsion_atom_site_label_1
_geom_torsion_atom_site_label_2
_geom_torsion_atom_site_label_3
_geom_torsion_atom_site_label_4
_geom_torsion
C6 C1 C2 C3 0.9(2)
C7 C1 C2 C3 -179.71(13)
C1 C2 C3 N2 0.1(2)
N2 C5 C6 C1 0.3(2)
C2 C1 C6 C5 -1.0(2)
C7 C1 C6 C5 179.51(12)
C2 C1 C7 O1 -151.19(14)
C6 C1 C7 O1 28.2(2)
C2 C1 C7 N1 28.9(2)
C6 C1 C7 N1 -151.68(13)
O1 C7 N1 N3 5.8(2)
C1 C7 N1 N3 -174.26(12)
C2 C3 N2 C5 -0.8(2)
C6 C5 N2 C3 0.6(2)
C13 C8 C9 C10 -0.4(2)
C14 C8 C9 C10 178.08(13)
C8 C9 C10 C11 0.0(2)
C9 C10 C11 O4 -178.18(13)
C9 C10 C11 C12 0.4(2)
O4 C11 C12 C13 178.10(13)
C10 C11 C12 C13 -0.4(2)
C11 C12 C13 O5 -179.20(12)
C11 C12 C13 C8 0.0(2)
C9 C8 C13 O5 179.53(12)
C14 C8 C13 O5 1.1(2)
C9 C8 C13 C12 0.4(2)
C14 C8 C13 C12 -178.09(13)
C9 C8 C14 O3 -174.45(14)
C13 C8 C14 O3 4.0(2)
C9 C8 C14 O2 5.41(19)
C13 C8 C14 O2 -176.19(13)
